data_4518545
loop_
_publ_author_name
'Qi, Lin-Jun'
'Shi, Chong-Yang'
'Chen, Peng-Fei'
'Li, Long'
'Fang, Gang'
'Qian, Peng-Cheng'
'Deng, Chao'
'Zhou, Jin-Mei'
'Ye, Long-Wu'

_publ_section_title
;
 Gold-Catalyzed 1,1-Carboalkoxylation of Oxetane-Ynamides via Exocyclic
 Metal Carbenes: Divergent and Atom-Economical Synthesis of Tricyclic
 N-Heterocycles
;
_journal_issue 6
_journal_name_full 'ACS Catalysis'
_journal_page_first 3679
_journal_page_last 3686
_journal_paper_doi 10.1021/acscatal.1c00461
_journal_volume 11
_journal_year 2021
_chemical_absolute_configuration rm
_chemical_formula_moiety '2(C20 H20 Br N O3 S)'
_chemical_formula_sum 'C40 H40 Br2 N2 O6 S2'
_chemical_formula_weight 868.68
_space_group_crystal_system orthorhombic
_space_group_IT_number 19
_space_group_name_Hall 'P 2ac 2ab'
_space_group_name_H-M_alt 'P 21 21 21'
_atom_sites_solution_hydrogens geom
_atom_sites_solution_primary dual
_audit_creation_date 2020-05-17
_audit_creation_method
;
Olex2 1.2
(compiled 2018.05.29 svn.r3508 for OlexSys, GUI svn.r5506)
;
_cell_angle_alpha 90
_cell_angle_beta 90
_cell_angle_gamma 90
_cell_formula_units_Z 4
_cell_length_a 8.3815(2)
_cell_length_b 16.1769(3)
_cell_length_c 28.5494(6)
_cell_measurement_reflns_used 7681
_cell_measurement_temperature 100.00(10)
_cell_measurement_theta_max 75.6570
_cell_measurement_theta_min 3.1450
_cell_volume 3870.92(14)
_computing_cell_refinement 'CrysAlisPro 1.171.40.21a (Rigaku OD, 2018)'
_computing_data_collection 'CrysAlisPro 1.171.40.21a (Rigaku OD, 2018)'
_computing_data_reduction 'CrysAlisPro 1.171.40.21a (Rigaku OD, 2018)'
_computing_molecular_graphics 'Olex2 (Dolomanov et al., 2009)'
_computing_publication_material 'Olex2 (Dolomanov et al., 2009)'
_computing_structure_refinement 'ShelXL (Sheldrick, 2015)'
_computing_structure_solution 'ShelXT (Sheldrick, 2015)'
_diffrn_ambient_environment N~2~
_diffrn_ambient_temperature 100.00(10)
_diffrn_detector 'CCD plate'
_diffrn_detector_type HyPix
_diffrn_measured_fraction_theta_full 0.999
_diffrn_measured_fraction_theta_max 0.953
_diffrn_measurement_details
;
List of Runs (angles in degrees, time in seconds):

  # Type    Start    End  Width  t~exp~   \w     \q     \k     \f   Frames
--------------------------------------------------------------------------
  1  \w    -60.00  24.00   0.50    0.24    --  -46.81  45.00-134.00  168
  2  \w    -43.00 -16.00   0.50    1.00    --  -88.50  88.00  73.00   54
  3  \w   -104.00 -69.00   0.50    1.00    --  -88.50  88.00  73.00   70
  4  \w     49.00 105.00   0.50    1.00    --  107.94 -96.00-140.00  112
  5  \w   -120.00 -92.00   0.50    0.24    --  -46.81-125.00-120.00   56
  6  \w     41.00  86.00   0.50    0.24    --   46.81-125.00  60.00   90
  7  \w    -98.00 -22.00   0.50    1.00    --  -88.50  45.00-134.00  152
  8  \w     38.00  65.00   0.50    1.00    --  107.94 -94.00-180.00   54
  9  \w     81.00 108.00   0.50    1.00    --  107.94 -94.00 -90.00   54
 10  \w     45.00 108.00   0.50    1.00    --  107.94 -94.00 120.00  126
 11  \w     41.00 111.00   0.50    1.00    --  107.94 -45.00 -30.00  140
;
_diffrn_measurement_device 'four-circle diffractometer'
_diffrn_measurement_device_type 'XtaLAB Synergy, Dualflex, HyPix'
_diffrn_measurement_method '\w scans'
_diffrn_orient_matrix_type 'CrysAlisPro convention (1999,Acta A55,543-557)'
_diffrn_orient_matrix_UB_11 0.0129338000
_diffrn_orient_matrix_UB_12 0.0455414000
_diffrn_orient_matrix_UB_13 -0.0472595000
_diffrn_orient_matrix_UB_21 -0.1715249000
_diffrn_orient_matrix_UB_22 -0.0263703000
_diffrn_orient_matrix_UB_23 -0.0122317000
_diffrn_orient_matrix_UB_31 -0.0647839000
_diffrn_orient_matrix_UB_32 0.0793409000
_diffrn_orient_matrix_UB_33 0.0230271000
_diffrn_radiation_monochromator mirror
_diffrn_radiation_probe x-ray
_diffrn_radiation_type CuK\a
_diffrn_radiation_wavelength 1.54184
_diffrn_reflns_av_R_equivalents 0.0627
_diffrn_reflns_av_unetI/netI 0.0730
_diffrn_reflns_Laue_measured_fraction_full 0.999
_diffrn_reflns_Laue_measured_fraction_max 0.953
_diffrn_reflns_limit_h_max 5
_diffrn_reflns_limit_h_min -10
_diffrn_reflns_limit_k_max 20
_diffrn_reflns_limit_k_min -7
_diffrn_reflns_limit_l_max 36
_diffrn_reflns_limit_l_min -28
_diffrn_reflns_number 14795
_diffrn_reflns_point_group_measured_fraction_full 0.958
_diffrn_reflns_point_group_measured_fraction_max 0.891
_diffrn_reflns_theta_full 67.684
_diffrn_reflns_theta_max 76.436
_diffrn_reflns_theta_min 3.096
_diffrn_source 'micro-focus sealed X-ray tube'
_diffrn_source_type 'PhotonJet (Cu) X-ray Source'
_exptl_absorpt_coefficient_mu 4.064
_exptl_absorpt_correction_T_max 1.00000
_exptl_absorpt_correction_T_min 0.22424
_exptl_absorpt_correction_type multi-scan
_exptl_absorpt_process_details
;
CrysAlisPro 1.171.40.21a (Rigaku Oxford Diffraction, 2018)
Empirical absorption correction using spherical harmonics,
 implemented in SCALE3 ABSPACK scaling algorithm.
;
_exptl_crystal_colour 'clear light colourless'
_exptl_crystal_colour_lustre clear
_exptl_crystal_colour_modifier light
_exptl_crystal_colour_primary colourless
_exptl_crystal_density_diffrn 1.491
_exptl_crystal_description block
_exptl_crystal_F_000 1776
_exptl_crystal_size_max 0.1
_exptl_crystal_size_mid 0.05
_exptl_crystal_size_min 0.05
_refine_diff_density_max 0.988
_refine_diff_density_min -0.726
_refine_diff_density_rms 0.129
_refine_ls_abs_structure_details
;
 Flack x determined using 2442 quotients [(I+)-(I-)]/[(I+)+(I-)]
 (Parsons and Flack (2004), Acta Cryst. A60, s61).
;
_refine_ls_abs_structure_Flack -0.013(14)
_refine_ls_extinction_method none
_refine_ls_goodness_of_fit_ref 1.111
_refine_ls_hydrogen_treatment constr
_refine_ls_matrix_type full
_refine_ls_number_parameters 473
_refine_ls_number_reflns 7254
_refine_ls_number_restraints 0
_refine_ls_restrained_S_all 1.111
_refine_ls_R_factor_all 0.0602
_refine_ls_R_factor_gt 0.0520
_refine_ls_shift/su_max 0.000
_refine_ls_shift/su_mean 0.000
_refine_ls_structure_factor_coef Fsqd
_refine_ls_weighting_details
;
 w=1/[\s^2^(Fo^2^)+(0.1000P)^2^+3.2510P]
 where P=(Fo^2^+2Fc^2^)/3
;
_refine_ls_weighting_scheme calc
_refine_ls_wR_factor_gt 0.1380
_refine_ls_wR_factor_ref 0.1704
_reflns_Friedel_coverage 0.665
_reflns_Friedel_fraction_full 0.904
_reflns_Friedel_fraction_max 0.813
_reflns_number_gt 6546
_reflns_number_total 7254
_reflns_threshold_expression 'I > 2\s(I)'
_cod_data_source_file cs1c00461_si_003.cif
_cod_data_source_block qlj-20190603-8-4
_cod_depositor_comments 'Adding full bibliography for 4518544--4518546.cif.'
_cod_database_code 4518545
_shelxl_version_number 2013-2
_shelx_space_group_comment
;
The symmetry employed for this shelxl refinement is uniquely defined
by the following loop, which should always be used as a source of
symmetry information in preference to the above space-group names.
They are only intended as comments.
;
_reflns_odcompleteness_completeness 99.97
_reflns_odcompleteness_iscentric 1
_reflns_odcompleteness_theta 66.97
_olex2_refinement_description
;
1. Fixed Uiso
 At 1.2 times of:
  All C(H) groups, All C(H,H) groups
 At 1.5 times of:
  All C(H,H,H) groups
2.a Ternary CH refined with riding coordinates:
 C28(H28), C7(H7)
2.b Secondary CH2 refined with riding coordinates:
 C29(H29A,H29B), C30(H30A,H30B), C9(H9A,H9B), C10(H10A,H10B)
2.c Aromatic/amide H refined with riding coordinates:
 C22(H22), C23(H23), C26(H26), C31(H31), C32(H32), C35(H35), C36(H36),
 C37(H37), C38(H38), C1(H1), C2(H2), C6(H6), C11(H11), C12(H12), C15(H15),
 C16(H16), C18(H18), C19(H19)
2.d Idealised Me refined as rotating group:
 C33(H33A,H33B,H33C), C40(H40A,H40B,H40C), C13(H13A,H13B,H13C), C20(H20A,H20B,
 H20C)
;
_olex2_submission_special_instructions 'No special instructions were received'
_oxdiff_exptl_absorpt_empirical_details
;
Empirical correction (ABSPACK) includes:
- Absorption correction using spherical harmonics
- Frame scaling
;
_oxdiff_exptl_absorpt_empirical_full_max 2.661
_oxdiff_exptl_absorpt_empirical_full_min 0.374

loop_
_space_group_symop_operation_xyz
'x, y, z'
'-x+1/2, -y, z+1/2'
'-x, y+1/2, -z+1/2'
'x+1/2, -y+1/2, -z'

loop_
_atom_site_label
_atom_site_type_symbol
_atom_site_fract_x
_atom_site_fract_y
_atom_site_fract_z
_atom_site_U_iso_or_equiv
_atom_site_adp_type
_atom_site_occupancy
_atom_site_site_symmetry_order
_atom_site_calc_flag
_atom_site_refinement_flags_posn
_atom_site_refinement_flags_adp
_atom_site_refinement_flags_occupancy
_atom_site_disorder_assembly
_atom_site_disorder_group
Br1 Br 0.15207(11) 0.74597(5) 0.27234(3) 0.0423(2) Uani 1 1 d . . . . .
S1 S 0.6531(2) 0.49786(12) 0.26628(6) 0.0319(4) Uani 1 1 d . . . . .
N1 N 0.4979(8) 0.4713(4) 0.2977(2) 0.0314(13) Uani 1 1 d . . . . .
O4 O 0.6942(7) 0.5803(4) 0.2797(2) 0.0396(13) Uani 1 1 d . . . . .
O5 O 0.7668(6) 0.4327(4) 0.2716(2) 0.0361(12) Uani 1 1 d . . . . .
O6 O 0.4595(7) 0.3272(4) 0.27632(19) 0.0376(13) Uani 1 1 d . . . . .
C21 C 0.1849(10) 0.6335(5) 0.2916(3) 0.0325(16) Uani 1 1 d . . . . .
C22 C 0.0572(9) 0.5903(5) 0.3094(3) 0.0330(16) Uani 1 1 d . . . . .
H22 H -0.0431 0.6145 0.3118 0.040 Uiso 1 1 calc R . . . .
C23 C 0.0835(9) 0.5083(5) 0.3237(3) 0.0315(15) Uani 1 1 d . . . . .
H23 H 0.0003 0.4772 0.3361 0.038 Uiso 1 1 calc R . . . .
C24 C 0.2333(9) 0.4743(5) 0.3192(2) 0.0299(14) Uani 1 1 d . . . . .
C25 C 0.3573(9) 0.5201(5) 0.2994(2) 0.0322(16) Uani 1 1 d . . . . .
C26 C 0.3381(9) 0.6012(5) 0.2853(3) 0.0328(15) Uani 1 1 d . . . . .
H26 H 0.4210 0.6319 0.2724 0.039 Uiso 1 1 calc R . . . .
C27 C 0.4652(9) 0.3838(5) 0.3137(2) 0.0284(15) Uani 1 1 d . . . . .
C28 C 0.2921(8) 0.3903(5) 0.3333(2) 0.0298(15) Uani 1 1 d . . . . .
H28 H 0.2920 0.3846 0.3675 0.036 Uiso 1 1 calc R . . . .
C29 C 0.2077(10) 0.3160(5) 0.3102(3) 0.0390(18) Uani 1 1 d . . . . .
H29A H 0.2192 0.2662 0.3287 0.047 Uiso 1 1 calc R . . . .
H29B H 0.0952 0.3270 0.3051 0.047 Uiso 1 1 calc R . . . .
C30 C 0.2978(11) 0.3100(6) 0.2646(3) 0.043(2) Uani 1 1 d . . . . .
H30A H 0.2877 0.2551 0.2513 0.052 Uiso 1 1 calc R . . . .
H30B H 0.2578 0.3500 0.2422 0.052 Uiso 1 1 calc R . . . .
C31 C 0.5865(10) 0.3586(5) 0.3496(2) 0.0316(15) Uani 1 1 d . . . . .
H31 H 0.6104 0.3961 0.3733 0.038 Uiso 1 1 calc R . . . .
C32 C 0.6619(10) 0.2867(5) 0.3499(3) 0.0361(17) Uani 1 1 d . . . . .
H32 H 0.6407 0.2493 0.3260 0.043 Uiso 1 1 calc R . . . .
C33 C 0.7800(11) 0.2623(6) 0.3871(3) 0.047(2) Uani 1 1 d . . . . .
H33A H 0.8847 0.2589 0.3737 0.070 Uiso 1 1 calc GR . . . .
H33B H 0.7509 0.2094 0.3999 0.070 Uiso 1 1 calc GR . . . .
H33C H 0.7797 0.3029 0.4116 0.070 Uiso 1 1 calc GR . . . .
C34 C 0.5885(9) 0.5027(5) 0.2075(3) 0.0312(16) Uani 1 1 d . . . . .
C35 C 0.5623(12) 0.4306(6) 0.1828(3) 0.044(2) Uani 1 1 d . . . . .
H35 H 0.5752 0.3796 0.1973 0.052 Uiso 1 1 calc R . . . .
C36 C 0.5746(14) 0.5788(6) 0.1854(3) 0.047(2) Uani 1 1 d . . . . .
H36 H 0.5958 0.6273 0.2017 0.057 Uiso 1 1 calc R . . . .
C37 C 0.5291(14) 0.5818(7) 0.1391(3) 0.050(2) Uani 1 1 d . . . . .
H37 H 0.5190 0.6330 0.1246 0.060 Uiso 1 1 calc R . . . .
C38 C 0.5167(12) 0.4350(6) 0.1363(3) 0.046(2) Uani 1 1 d . . . . .
H38 H 0.4982 0.3864 0.1198 0.055 Uiso 1 1 calc R . . . .
C39 C 0.4979(10) 0.5110(6) 0.1136(3) 0.043(2) Uani 1 1 d . . . . .
C40 C 0.4436(12) 0.5144(8) 0.0639(3) 0.053(2) Uani 1 1 d . . . . .
H40A H 0.4660 0.4626 0.0488 0.080 Uiso 1 1 calc GR . . . .
H40B H 0.4990 0.5580 0.0478 0.080 Uiso 1 1 calc GR . . . .
H40C H 0.3309 0.5249 0.0629 0.080 Uiso 1 1 calc GR . . . .
O1 O 0.7852(6) 0.5902(3) 0.4791(2) 0.0328(11) Uani 1 1 d . . . . .
C1 C 0.1143(9) 0.4704(5) 0.4408(2) 0.0272(14) Uani 1 1 d . . . . .
H1 H 0.0189 0.4961 0.4328 0.033 Uiso 1 1 calc R . . . .
Br2 Br 0.26497(10) 0.23524(5) 0.47680(3) 0.0388(2) Uani 1 1 d . . . . .
S2 S 0.6849(2) 0.52100(11) 0.48722(6) 0.0269(3) Uani 1 1 d . . . . .
O2 O 0.7422(6) 0.4398(3) 0.47812(18) 0.0299(10) Uani 1 1 d . . . . .
N2 N 0.5277(7) 0.5336(4) 0.4534(2) 0.0281(12) Uani 1 1 d . . . . .
C2 C 0.1160(9) 0.3875(5) 0.4524(3) 0.0291(15) Uani 1 1 d . . . . .
H2 H 0.0220 0.3570 0.4530 0.035 Uiso 1 1 calc R . . . .
O3 O 0.4705(7) 0.6744(3) 0.47727(19) 0.0331(11) Uani 1 1 d . . . . .
C3 C 0.2567(8) 0.5156(4) 0.4412(2) 0.0238(12) Uani 1 1 d . . . . .
C4 C 0.2584(10) 0.3515(4) 0.4631(3) 0.0291(14) Uani 1 1 d . . . . .
C5 C 0.3977(8) 0.4756(4) 0.4543(2) 0.0251(13) Uani 1 1 d . . . . .
C6 C 0.4037(9) 0.3919(5) 0.4642(2) 0.0285(15) Uani 1 1 d . . . . .
H6 H 0.4986 0.3647 0.4710 0.034 Uiso 1 1 calc R . . . .
C7 C 0.2874(9) 0.6034(5) 0.4272(3) 0.0314(15) Uani 1 1 d . . . . .
H7 H 0.2666 0.6118 0.3937 0.038 Uiso 1 1 calc R . . . .
C8 C 0.4669(9) 0.6185(4) 0.4390(2) 0.0254(14) Uani 1 1 d . . . . .
C9 C 0.2027(10) 0.6680(5) 0.4566(3) 0.041(2) Uani 1 1 d . . . . .
H9A H 0.1887 0.7190 0.4392 0.049 Uiso 1 1 calc R . . . .
H9B H 0.0991 0.6483 0.4668 0.049 Uiso 1 1 calc R . . . .
C10 C 0.3122(11) 0.6804(5) 0.4975(3) 0.0409(19) Uani 1 1 d . . . . .
H10A H 0.2956 0.7342 0.5117 0.049 Uiso 1 1 calc R . . . .
H10B H 0.2958 0.6380 0.5210 0.049 Uiso 1 1 calc R . . . .
C11 C 0.5683(10) 0.6496(5) 0.3997(3) 0.0309(15) Uani 1 1 d . . . . .
H11 H 0.5856 0.6141 0.3746 0.037 Uiso 1 1 calc R . . . .
C12 C 0.6342(11) 0.7220(5) 0.3978(3) 0.0376(17) Uani 1 1 d . . . . .
H12 H 0.6146 0.7590 0.4221 0.045 Uiso 1 1 calc R . . . .
C13 C 0.7415(13) 0.7497(6) 0.3580(3) 0.050(2) Uani 1 1 d . . . . .
H13A H 0.7314 0.7119 0.3323 0.075 Uiso 1 1 calc GR . . . .
H13B H 0.8503 0.7506 0.3686 0.075 Uiso 1 1 calc GR . . . .
H13C H 0.7108 0.8041 0.3481 0.075 Uiso 1 1 calc GR . . . .
C14 C 0.6153(8) 0.5215(5) 0.5459(3) 0.0296(14) Uani 1 1 d . . . . .
C15 C 0.5633(12) 0.4504(5) 0.5668(3) 0.0385(18) Uani 1 1 d . . . . .
H15 H 0.5637 0.4006 0.5505 0.046 Uiso 1 1 calc R . . . .
C16 C 0.5097(12) 0.4540(5) 0.6128(3) 0.042(2) Uani 1 1 d . . . . .
H16 H 0.4728 0.4059 0.6269 0.050 Uiso 1 1 calc R . . . .
C17 C 0.5092(10) 0.5259(6) 0.6382(3) 0.0368(17) Uani 1 1 d . . . . .
C18 C 0.5670(14) 0.5965(6) 0.6163(3) 0.049(2) Uani 1 1 d . . . . .
H18 H 0.5708 0.6457 0.6331 0.058 Uiso 1 1 calc R . . . .
C19 C 0.6185(14) 0.5959(5) 0.5707(3) 0.047(2) Uani 1 1 d . . . . .
H19 H 0.6550 0.6441 0.5566 0.056 Uiso 1 1 calc R . . . .
C20 C 0.4474(12) 0.5261(8) 0.6878(3) 0.053(2) Uani 1 1 d . . . . .
H20A H 0.3329 0.5274 0.6874 0.079 Uiso 1 1 calc GR . . . .
H20B H 0.4869 0.5740 0.7039 0.079 Uiso 1 1 calc GR . . . .
H20C H 0.4830 0.4772 0.7036 0.079 Uiso 1 1 calc GR . . . .

loop_
_atom_site_aniso_label
_atom_site_aniso_U_11
_atom_site_aniso_U_22
_atom_site_aniso_U_33
_atom_site_aniso_U_23
_atom_site_aniso_U_13
_atom_site_aniso_U_12
Br1 0.0459(5) 0.0386(4) 0.0426(4) 0.0034(3) -0.0029(3) 0.0062(4)
S1 0.0242(8) 0.0453(10) 0.0261(8) -0.0014(7) -0.0005(6) -0.0014(7)
N1 0.029(3) 0.038(3) 0.027(3) 0.003(3) 0.005(2) 0.001(3)
O4 0.027(3) 0.055(4) 0.036(3) -0.005(2) -0.001(2) -0.008(2)
O5 0.024(2) 0.052(3) 0.032(3) 0.001(2) 0.001(2) 0.007(2)
O6 0.046(3) 0.043(3) 0.024(3) -0.009(2) -0.003(2) 0.004(3)
C21 0.032(4) 0.038(4) 0.028(4) 0.002(3) -0.004(3) 0.006(3)
C22 0.024(3) 0.038(4) 0.037(4) -0.007(3) -0.004(3) 0.005(3)
C23 0.027(3) 0.038(4) 0.029(4) 0.001(3) 0.001(3) -0.001(3)
C24 0.026(3) 0.038(4) 0.026(3) 0.000(3) -0.005(3) -0.004(3)
C25 0.025(3) 0.051(4) 0.020(3) -0.003(3) -0.006(3) 0.003(3)
C26 0.026(3) 0.044(4) 0.028(3) 0.003(3) -0.002(3) -0.009(3)
C27 0.029(4) 0.038(4) 0.018(3) -0.004(3) -0.002(3) -0.003(3)
C28 0.028(4) 0.038(4) 0.023(3) -0.002(3) -0.003(3) -0.001(3)
C29 0.035(4) 0.034(4) 0.049(5) -0.006(3) -0.010(3) 0.001(3)
C30 0.052(5) 0.043(4) 0.034(4) -0.008(3) -0.012(4) 0.002(4)
C31 0.033(4) 0.044(4) 0.018(3) -0.001(3) -0.003(3) 0.000(3)
C32 0.038(4) 0.034(4) 0.037(4) -0.008(3) -0.005(3) 0.005(3)
C33 0.043(5) 0.055(5) 0.042(4) 0.004(4) -0.009(4) 0.007(4)
C34 0.023(3) 0.046(4) 0.025(3) -0.001(3) 0.003(3) 0.002(3)
C35 0.053(5) 0.045(5) 0.033(4) 0.002(3) 0.002(4) -0.004(4)
C36 0.070(6) 0.040(5) 0.031(4) 0.003(3) 0.009(4) -0.001(4)
C37 0.066(6) 0.053(6) 0.031(4) 0.002(4) 0.003(4) 0.003(5)
C38 0.050(5) 0.057(6) 0.031(4) -0.002(4) 0.001(4) -0.010(4)
C39 0.031(4) 0.066(6) 0.030(4) -0.001(4) 0.009(3) 0.003(4)
C40 0.046(5) 0.084(7) 0.029(4) 0.001(4) 0.003(4) 0.008(5)
O1 0.026(2) 0.034(3) 0.038(3) 0.007(2) -0.004(2) -0.007(2)
C1 0.029(3) 0.029(3) 0.024(3) 0.004(3) 0.003(3) 0.004(3)
Br2 0.0390(4) 0.0299(4) 0.0475(5) 0.0057(3) 0.0007(4) -0.0057(3)
S2 0.0228(7) 0.0292(8) 0.0287(8) 0.0023(6) -0.0019(6) -0.0014(6)
O2 0.025(2) 0.035(3) 0.029(3) 0.003(2) 0.002(2) 0.003(2)
N2 0.027(3) 0.027(3) 0.030(3) 0.005(2) -0.001(2) -0.003(2)
C2 0.027(3) 0.034(4) 0.027(3) -0.007(3) -0.001(3) -0.003(3)
O3 0.038(3) 0.033(3) 0.028(3) -0.005(2) 0.002(2) -0.003(2)
C3 0.022(3) 0.024(3) 0.025(3) 0.001(2) 0.002(3) 0.000(3)
C4 0.033(4) 0.021(3) 0.033(4) -0.002(2) 0.000(3) 0.002(3)
C5 0.024(3) 0.028(3) 0.023(3) -0.006(3) 0.002(2) -0.006(3)
C6 0.029(3) 0.034(4) 0.022(3) 0.000(3) 0.003(3) -0.003(3)
C7 0.030(4) 0.030(4) 0.034(4) 0.001(3) 0.000(3) 0.006(3)
C8 0.033(4) 0.020(3) 0.023(3) -0.003(2) 0.001(3) 0.005(3)
C9 0.026(4) 0.031(4) 0.066(6) -0.005(4) 0.006(4) 0.015(3)
C10 0.047(5) 0.039(4) 0.037(4) -0.009(3) 0.015(4) 0.003(4)
C11 0.035(4) 0.030(4) 0.028(4) 0.001(3) -0.002(3) -0.002(3)
C12 0.043(4) 0.038(4) 0.032(4) 0.008(3) 0.001(3) -0.007(3)
C13 0.060(5) 0.043(4) 0.047(5) 0.012(4) 0.015(4) -0.004(5)
C14 0.024(3) 0.033(4) 0.033(4) -0.001(3) -0.006(3) -0.003(3)
C15 0.050(5) 0.030(4) 0.035(4) -0.004(3) 0.002(4) -0.002(4)
C16 0.052(5) 0.034(4) 0.039(4) 0.006(3) 0.002(4) -0.010(4)
C17 0.032(4) 0.051(5) 0.028(4) -0.006(3) -0.006(3) 0.011(4)
C18 0.065(6) 0.039(5) 0.041(5) -0.007(4) -0.009(4) 0.021(4)
C19 0.075(7) 0.029(4) 0.037(4) -0.004(3) -0.003(4) 0.005(4)
C20 0.042(5) 0.085(7) 0.031(4) -0.017(4) -0.006(4) 0.008(5)

loop_
_atom_type_symbol
_atom_type_description
_atom_type_scat_dispersion_real
_atom_type_scat_dispersion_imag
_atom_type_scat_source
C C 0.0181 0.0091 'International Tables Vol C Tables 4.2.6.8 and 6.1.1.4'
H H 0.0000 0.0000 'International Tables Vol C Tables 4.2.6.8 and 6.1.1.4'
Br Br -0.6763 1.2805 'International Tables Vol C Tables 4.2.6.8 and 6.1.1.4'
N N 0.0311 0.0180 'International Tables Vol C Tables 4.2.6.8 and 6.1.1.4'
O O 0.0492 0.0322 'International Tables Vol C Tables 4.2.6.8 and 6.1.1.4'
S S 0.3331 0.5567 'International Tables Vol C Tables 4.2.6.8 and 6.1.1.4'

loop_
_geom_angle_atom_site_label_1
_geom_angle_atom_site_label_2
_geom_angle_atom_site_label_3
_geom_angle
_geom_angle_site_symmetry_1
_geom_angle_site_symmetry_3
_geom_angle_publ_flag
N1 S1 C34 106.8(3) . . ?
O4 S1 N1 106.8(3) . . ?
O4 S1 C34 106.7(4) . . ?
O5 S1 N1 106.1(3) . . ?
O5 S1 O4 120.0(4) . . ?
O5 S1 C34 109.7(4) . . ?
C25 N1 S1 122.1(5) . . ?
C25 N1 C27 111.1(6) . . ?
C27 N1 S1 123.7(5) . . ?
C27 O6 C30 109.8(6) . . ?
C22 C21 Br1 118.4(6) . . ?
C22 C21 C26 124.9(7) . . ?
C26 C21 Br1 116.7(6) . . ?
C21 C22 H22 121.1 . . ?
C21 C22 C23 117.7(7) . . ?
C23 C22 H22 121.1 . . ?
C22 C23 H23 120.3 . . ?
C24 C23 C22 119.5(7) . . ?
C24 C23 H23 120.3 . . ?
C23 C24 C25 120.4(7) . . ?
C23 C24 C28 129.4(7) . . ?
C25 C24 C28 110.2(7) . . ?
C24 C25 N1 109.7(7) . . ?
C26 C25 N1 127.9(7) . . ?
C26 C25 C24 122.3(7) . . ?
C21 C26 H26 122.4 . . ?
C25 C26 C21 115.1(7) . . ?
C25 C26 H26 122.4 . . ?
N1 C27 C28 102.4(6) . . ?
O6 C27 N1 112.8(6) . . ?
O6 C27 C28 106.6(6) . . ?
O6 C27 C31 111.4(6) . . ?
C31 C27 N1 109.7(6) . . ?
C31 C27 C28 113.7(6) . . ?
C24 C28 C27 105.6(6) . . ?
C24 C28 H28 110.7 . . ?
C24 C28 C29 116.1(6) . . ?
C27 C28 H28 110.7 . . ?
C29 C28 C27 102.7(6) . . ?
C29 C28 H28 110.7 . . ?
C28 C29 H29A 111.6 . . ?
C28 C29 H29B 111.6 . . ?
H29A C29 H29B 109.4 . . ?
C30 C29 C28 101.0(7) . . ?
C30 C29 H29A 111.6 . . ?
C30 C29 H29B 111.6 . . ?
O6 C30 C29 105.1(6) . . ?
O6 C30 H30A 110.7 . . ?
O6 C30 H30B 110.7 . . ?
C29 C30 H30A 110.7 . . ?
C29 C30 H30B 110.7 . . ?
H30A C30 H30B 108.8 . . ?
C27 C31 H31 117.7 . . ?
C32 C31 C27 124.5(7) . . ?
C32 C31 H31 117.7 . . ?
C31 C32 H32 118.3 . . ?
C31 C32 C33 123.3(8) . . ?
C33 C32 H32 118.3 . . ?
C32 C33 H33A 109.5 . . ?
C32 C33 H33B 109.5 . . ?
C32 C33 H33C 109.5 . . ?
H33A C33 H33B 109.5 . . ?
H33A C33 H33C 109.5 . . ?
H33B C33 H33C 109.5 . . ?
C35 C34 S1 119.8(7) . . ?
C35 C34 C36 120.2(8) . . ?
C36 C34 S1 119.8(7) . . ?
C34 C35 H35 120.3 . . ?
C34 C35 C38 119.4(9) . . ?
C38 C35 H35 120.3 . . ?
C34 C36 H36 120.3 . . ?
C37 C36 C34 119.5(9) . . ?
C37 C36 H36 120.3 . . ?
C36 C37 H37 119.0 . . ?
C36 C37 C39 121.9(9) . . ?
C39 C37 H37 119.0 . . ?
C35 C38 H38 119.3 . . ?
C35 C38 C39 121.5(9) . . ?
C39 C38 H38 119.3 . . ?
C37 C39 C38 117.5(8) . . ?
C37 C39 C40 121.9(9) . . ?
C38 C39 C40 120.6(9) . . ?
C39 C40 H40A 109.5 . . ?
C39 C40 H40B 109.5 . . ?
C39 C40 H40C 109.5 . . ?
H40A C40 H40B 109.5 . . ?
H40A C40 H40C 109.5 . . ?
H40B C40 H40C 109.5 . . ?
C2 C1 H1 120.1 . . ?
C2 C1 C3 119.7(7) . . ?
C3 C1 H1 120.1 . . ?
O1 S2 O2 119.9(3) . . ?
O1 S2 N2 106.3(3) . . ?
O1 S2 C14 110.3(3) . . ?
O2 S2 N2 106.1(3) . . ?
O2 S2 C14 106.7(3) . . ?
N2 S2 C14 106.9(3) . . ?
C5 N2 S2 121.0(5) . . ?
C5 N2 C8 109.9(6) . . ?
C8 N2 S2 122.6(5) . . ?
C1 C2 H2 120.7 . . ?
C4 C2 C1 118.5(7) . . ?
C4 C2 H2 120.7 . . ?
C8 O3 C10 109.3(6) . . ?
C1 C3 C7 129.8(6) . . ?
C5 C3 C1 118.8(6) . . ?
C5 C3 C7 111.4(6) . . ?
C2 C4 Br2 119.3(6) . . ?
C2 C4 C6 125.1(6) . . ?
C6 C4 Br2 115.6(6) . . ?
C3 C5 N2 109.5(6) . . ?
C6 C5 N2 128.0(7) . . ?
C6 C5 C3 122.5(7) . . ?
C4 C6 C5 115.2(7) . . ?
C4 C6 H6 122.4 . . ?
C5 C6 H6 122.4 . . ?
C3 C7 H7 111.1 . . ?
C3 C7 C8 104.8(6) . . ?
C3 C7 C9 115.1(7) . . ?
C8 C7 H7 111.1 . . ?
C9 C7 H7 111.1 . . ?
C9 C7 C8 102.9(6) . . ?
N2 C8 C7 103.9(6) . . ?
O3 C8 N2 111.1(5) . . ?
O3 C8 C7 106.7(6) . . ?
O3 C8 C11 110.5(6) . . ?
C11 C8 N2 108.4(6) . . ?
C11 C8 C7 116.0(6) . . ?
C7 C9 H9A 111.0 . . ?
C7 C9 H9B 111.0 . . ?
H9A C9 H9B 109.0 . . ?
C10 C9 C7 103.7(6) . . ?
C10 C9 H9A 111.0 . . ?
C10 C9 H9B 111.0 . . ?
O3 C10 C9 104.0(6) . . ?
O3 C10 H10A 111.0 . . ?
O3 C10 H10B 111.0 . . ?
C9 C10 H10A 111.0 . . ?
C9 C10 H10B 111.0 . . ?
H10A C10 H10B 109.0 . . ?
C8 C11 H11 117.3 . . ?
C12 C11 C8 125.4(7) . . ?
C12 C11 H11 117.3 . . ?
C11 C12 H12 118.3 . . ?
C11 C12 C13 123.5(8) . . ?
C13 C12 H12 118.3 . . ?
C12 C13 H13A 109.5 . . ?
C12 C13 H13B 109.5 . . ?
C12 C13 H13C 109.5 . . ?
H13A C13 H13B 109.5 . . ?
H13A C13 H13C 109.5 . . ?
H13B C13 H13C 109.5 . . ?
C15 C14 S2 120.8(6) . . ?
C15 C14 C19 120.8(8) . . ?
C19 C14 S2 118.4(6) . . ?
C14 C15 H15 120.7 . . ?
C14 C15 C16 118.6(7) . . ?
C16 C15 H15 120.7 . . ?
C15 C16 H16 118.7 . . ?
C17 C16 C15 122.5(8) . . ?
C17 C16 H16 118.7 . . ?
C16 C17 C18 117.3(8) . . ?
C16 C17 C20 120.0(9) . . ?
C18 C17 C20 122.6(8) . . ?
C17 C18 H18 119.0 . . ?
C19 C18 C17 122.0(8) . . ?
C19 C18 H18 119.0 . . ?
C14 C19 H19 120.6 . . ?
C18 C19 C14 118.7(9) . . ?
C18 C19 H19 120.6 . . ?
C17 C20 H20A 109.5 . . ?
C17 C20 H20B 109.5 . . ?
C17 C20 H20C 109.5 . . ?
H20A C20 H20B 109.5 . . ?
H20A C20 H20C 109.5 . . ?
H20B C20 H20C 109.5 . . ?

loop_
_geom_bond_atom_site_label_1
_geom_bond_atom_site_label_2
_geom_bond_distance
_geom_bond_site_symmetry_2
_geom_bond_publ_flag
Br1 C21 1.920(8) . ?
S1 N1 1.638(6) . ?
S1 O4 1.430(7) . ?
S1 O5 1.429(6) . ?
S1 C34 1.765(7) . ?
N1 C25 1.419(10) . ?
N1 C27 1.511(10) . ?
O6 C27 1.406(9) . ?
O6 C30 1.424(11) . ?
C21 C22 1.375(12) . ?
C21 C26 1.398(11) . ?
C22 H22 0.9300 . ?
C22 C23 1.405(11) . ?
C23 H23 0.9300 . ?
C23 C24 1.377(11) . ?
C24 C25 1.395(11) . ?
C24 C28 1.501(11) . ?
C25 C26 1.382(12) . ?
C26 H26 0.9300 . ?
C27 C28 1.559(10) . ?
C27 C31 1.501(10) . ?
C28 H28 0.9800 . ?
C28 C29 1.543(10) . ?
C29 H29A 0.9700 . ?
C29 H29B 0.9700 . ?
C29 C30 1.508(13) . ?
C30 H30A 0.9700 . ?
C30 H30B 0.9700 . ?
C31 H31 0.9300 . ?
C31 C32 1.324(12) . ?
C32 H32 0.9300 . ?
C32 C33 1.505(11) . ?
C33 H33A 0.9600 . ?
C33 H33B 0.9600 . ?
C33 H33C 0.9600 . ?
C34 C35 1.380(12) . ?
C34 C36 1.388(12) . ?
C35 H35 0.9300 . ?
C35 C38 1.383(13) . ?
C36 H36 0.9300 . ?
C36 C37 1.375(13) . ?
C37 H37 0.9300 . ?
C37 C39 1.384(14) . ?
C38 H38 0.9300 . ?
C38 C39 1.398(14) . ?
C39 C40 1.491(12) . ?
C40 H40A 0.9600 . ?
C40 H40B 0.9600 . ?
C40 H40C 0.9600 . ?
O1 S2 1.419(5) . ?
C1 H1 0.9300 . ?
C1 C2 1.382(11) . ?
C1 C3 1.399(10) . ?
Br2 C4 1.922(7) . ?
S2 O2 1.423(5) . ?
S2 N2 1.647(6) . ?
S2 C14 1.775(8) . ?
N2 C5 1.438(9) . ?
N2 C8 1.521(9) . ?
C2 H2 0.9300 . ?
C2 C4 1.362(11) . ?
O3 C8 1.419(8) . ?
O3 C10 1.451(10) . ?
C3 C5 1.399(10) . ?
C3 C7 1.499(10) . ?
C4 C6 1.382(11) . ?
C5 C6 1.384(11) . ?
C6 H6 0.9300 . ?
C7 H7 0.9800 . ?
C7 C8 1.561(11) . ?
C7 C9 1.518(10) . ?
C8 C11 1.494(10) . ?
C9 H9A 0.9700 . ?
C9 H9B 0.9700 . ?
C9 C10 1.498(13) . ?
C10 H10A 0.9700 . ?
C10 H10B 0.9700 . ?
C11 H11 0.9300 . ?
C11 C12 1.296(11) . ?
C12 H12 0.9300 . ?
C12 C13 1.516(11) . ?
C13 H13A 0.9600 . ?
C13 H13B 0.9600 . ?
C13 H13C 0.9600 . ?
C14 C15 1.366(12) . ?
C14 C19 1.397(11) . ?
C15 H15 0.9300 . ?
C15 C16 1.390(12) . ?
C16 H16 0.9300 . ?
C16 C17 1.370(12) . ?
C17 C18 1.389(14) . ?
C17 C20 1.508(12) . ?
C18 H18 0.9300 . ?
C18 C19 1.372(13) . ?
C19 H19 0.9300 . ?
C20 H20A 0.9600 . ?
C20 H20B 0.9600 . ?
C20 H20C 0.9600 . ?
